data_4322826
loop_
_publ_author_name
'Enrique Colacio'
'Jos\'e Manuel Dom\'inguez-Vera'
'Mustapha Ghazi'
'Raikko Kivek\"as'
'Martti Klinga'
'Jos\'e Mar\'ia Moreno'

_publ_contact_author
;
     Prof. Enrique Colacio
     Departamento de Qu\'imica Inorg\'anica
     Facultad de Ciencias
     Universidad de Granada
     E-18071 Granada
     Spain
;
_publ_contact_author_email ecolacio@goliat.ugr.es
_publ_contact_author_fax '+34 58 243322'
_publ_contact_author_phone '+34 58 243236'
_publ_section_title
;
 A Novel Series of Heterotrinuclear Complexes Involving Imidazolate
 Bridging Schiff's Base Ligands. Synthesis, Crystal Structure, and
 Magnetic Properties
;
_journal_name_full 'Inorganic Chemistry'
_journal_page_first 3040
_journal_page_last 3045
_journal_paper_doi 10.1021/ic970992i
_journal_volume 37
_journal_year 1998
_chemical_compound_source synthesis
_chemical_formula_moiety 'C38 H24 Cu3 F24 N10 O8'
_chemical_formula_structural 'C38 H24 Cu3 F24 N10 O8'
_chemical_formula_sum 'C38 H24 Cu3 F24 N10 O8'
_chemical_formula_weight 1395.29
_chemical_melting_point ?
_chemical_name_systematic
; 
 ? 
;
_space_group_IT_number 15
_symmetry_cell_setting monoclinic
_symmetry_space_group_name_Hall '-C 2yc'
_symmetry_space_group_name_H-M 'C 1 2/c 1'
_atom_sites_solution_hydrogens geom
_atom_sites_solution_primary direct
_atom_sites_solution_secondary difmap
_audit_creation_method SHELXL
_cell_angle_alpha 90.00
_cell_angle_beta 123.57(4)
_cell_angle_gamma 90.00
_cell_formula_units_Z 4
_cell_length_a 24.798(9)
_cell_length_b 13.667(4)
_cell_length_c 17.716(7)
_cell_measurement_reflns_used 25
_cell_measurement_temperature 193(2)
_cell_measurement_theta_max 11.19
_cell_measurement_theta_min 6.56
_cell_volume 5003(4)
_computing_cell_refinement
;
MSC/AFC Diffractometer Control Software (Molecular Structure Corporation, 
1993)
;
_computing_data_collection
;
MSC/AFC Diffractometer Control Software (Molecular Structure Corporation, 
1993)
;
_computing_data_reduction
;
Texsan Process (Molecular Structure Corporation, 1993)
;
_computing_molecular_graphics 'ORTEPII (Johnson, 1976)'
_computing_structure_refinement 'SHELXL-92 (Sheldrick, 1993)'
_computing_structure_solution 'SHELXS-86 (Sheldrick, 1990)'
_diffrn_ambient_temperature 193(2)
_diffrn_measurement_device 'Rigaku AFC7S'
_diffrn_measurement_method \w--2\q
_diffrn_radiation_monochromator graphite
_diffrn_radiation_source 'fine-focus sealed tube'
_diffrn_radiation_type MoK\a
_diffrn_radiation_wavelength 0.71073
_diffrn_reflns_av_R_equivalents 0.0286
_diffrn_reflns_av_sigmaI/netI 0.0792
_diffrn_reflns_limit_h_max 26
_diffrn_reflns_limit_h_min 0
_diffrn_reflns_limit_k_max 14
_diffrn_reflns_limit_k_min 0
_diffrn_reflns_limit_l_max 15
_diffrn_reflns_limit_l_min -19
_diffrn_reflns_number 2828
_diffrn_reflns_theta_max 22.50
_diffrn_reflns_theta_min 2.76
_diffrn_standards_decay_% 0.0
_diffrn_standards_interval_count 150
_diffrn_standards_number 3
_exptl_absorpt_coefficient_mu 1.414
_exptl_absorpt_correction_type 'not corrected'
_exptl_crystal_colour green
_exptl_crystal_density_diffrn 1.853
_exptl_crystal_density_meas ?
_exptl_crystal_description prism
_exptl_crystal_F_000 2756
_exptl_crystal_size_max 0.30
_exptl_crystal_size_mid 0.23
_exptl_crystal_size_min 0.15
_refine_diff_density_max 0.593
_refine_diff_density_min -0.924
_refine_diff_density_rms 0.106
_refine_ls_extinction_method none
_refine_ls_goodness_of_fit_all 1.038
_refine_ls_goodness_of_fit_obs 1.114
_refine_ls_hydrogen_treatment noref
_refine_ls_matrix_type full
_refine_ls_number_parameters 459
_refine_ls_number_reflns 2737
_refine_ls_number_restraints 42
_refine_ls_restrained_S_all 1.085
_refine_ls_restrained_S_obs 1.114
_refine_ls_R_factor_all 0.1059
_refine_ls_R_factor_obs 0.0771
_refine_ls_shift/esd_max -0.008
_refine_ls_shift/esd_mean 0.001
_refine_ls_structure_factor_coef Fsqd
_refine_ls_weighting_details 'w=1/[\s^2^(Fo^2^)+(0.1026P)^2^+49.1723P] where P=(Fo^2^+2Fc^2^)/3'
_refine_ls_weighting_scheme calc
_refine_ls_wR_factor_all 0.2122
_refine_ls_wR_factor_obs 0.1824
_reflns_number_observed 2036
_reflns_number_total 2754
_reflns_observed_criterion >2sigma(I)
_cod_data_source_file ic970992i_3.cif
_cod_data_source_block compound_5_for_Inorg._Chem.
_cod_depositor_comments
;
The following automatic conversions were performed:

'_chemical_melting_point' value 'not measured' was changed to '?' -
the value is undefined or not given.

Automatic conversion script
Id: cif_fix_values 1673 2011-04-08 12:14:43Z adriana 

The following automatic conversions were performed:

'_exptl_crystal_density_meas' value 'not measured' was changed to '?'
- the value is perceived as not measured.

Automatic conversion script
Id: cif_fix_values 3008 2015-01-20 13:52:24Z robertas 

The following automatic conversions were performed:

'_refine_ls_weighting_scheme' value 'calc
w=1/[\s^2^(Fo^2^)+(0.1026P)^2^+49.1723P] where P=(Fo^2^+2Fc^2^)/3'
was changed to 'calc'. New tag '_refine_ls_weighting_details' was
created. The value of the new tag was set to
'w=1/[\s^2^(Fo^2^)+(0.1026P)^2^+49.1723P] where P=(Fo^2^+2Fc^2^)/3'.

Automatic conversion script
Id: cif_fix_values 3143 2015-03-26 13:38:13Z robertas 
;
_cod_original_cell_volume 5003(3)
_cod_database_code 4322826

loop_
_symmetry_equiv_pos_as_xyz
'x, y, z'
'-x, y, -z+1/2'
'x+1/2, y+1/2, z'
'-x+1/2, y+1/2, -z+1/2'
'-x, -y, -z'
'x, -y, z-1/2'
'-x+1/2, -y+1/2, -z'
'x+1/2, -y+1/2, z-1/2'

loop_
_atom_site_aniso_label
_atom_site_aniso_U_11
_atom_site_aniso_U_22
_atom_site_aniso_U_33
_atom_site_aniso_U_23
_atom_site_aniso_U_13
_atom_site_aniso_U_12
Cu1 0.0674(4) 0.0418(5) 0.0496(4) -0.0009(4) 0.0385(3) -0.0041(4)
Cu2 0.0741(6) 0.0325(7) 0.0576(6) 0.000 0.0441(5) 0.000
O16 0.066(2) 0.054(3) 0.047(2) -0.006(2) 0.033(2) -0.012(3)
O18 0.083(3) 0.052(3) 0.055(2) -0.001(2) 0.047(2) 0.000(3)
O21 0.072(2) 0.049(3) 0.052(2) 0.004(2) 0.041(2) 0.001(3)
O23 0.071(3) 0.035(3) 0.051(2) -0.004(2) 0.034(2) -0.004(2)
C15 0.103(5) 0.052(5) 0.087(4) -0.016(4) 0.068(4) -0.012(4)
F25 0.095(3) 0.090(4) 0.136(3) -0.031(3) 0.078(2) -0.001(3)
F26 0.098(2) 0.113(4) 0.132(3) -0.060(3) 0.086(2) -0.051(3)
F27 0.100(3) 0.141(5) 0.081(2) -0.003(3) 0.066(2) -0.011(3)
C19 0.097(5) 0.089(7) 0.067(4) -0.033(5) 0.051(4) -0.022(5)
F28A 0.089(5) 0.162(9) 0.150(7) -0.123(6) 0.073(5) -0.061(6)
F29A 0.291(19) 0.122(11) 0.059(8) -0.005(8) -0.078(10) 0.073(13)
F30A 0.081(4) 0.138(9) 0.070(4) -0.057(5) 0.055(3) -0.049(6)
F28B 0.089(6) 0.149(13) 0.071(6) -0.027(7) 0.051(5) 0.000(8)
F29B 0.116(10) 0.066(8) 0.121(10) -0.034(7) 0.055(8) -0.011(8)
F30B 0.083(6) 0.163(12) 0.036(5) -0.025(6) 0.026(4) -0.064(7)
C20 0.109(5) 0.066(6) 0.070(4) -0.022(4) 0.065(3) -0.027(5)
F31A 0.060(5) 0.256(17) 0.072(5) 0.038(8) 0.033(4) 0.034(8)
F32A 0.173(10) 0.115(9) 0.043(4) -0.037(5) 0.040(5) -0.018(8)
F33A 0.129(6) 0.163(11) 0.079(5) -0.027(6) 0.071(4) -0.058(7)
F31B 0.261(11) 0.208(16) 0.066(6) 0.040(8) 0.109(6) 0.145(12)
F32B 0.160(12) 0.243(21) 0.045(6) -0.002(9) 0.043(7) -0.092(13)
F33B 0.207(17) 0.059(8) 0.042(6) 0.021(6) 0.030(8) 0.013(10)
C24 0.113(6) 0.050(5) 0.079(5) -0.010(4) 0.054(4) -0.035(5)
F34A 0.173(7) 0.040(5) 0.118(6) 0.023(4) 0.079(5) 0.019(5)
F35A 0.118(5) 0.134(8) 0.122(5) 0.048(6) 0.077(4) -0.023(6)
F36A 0.199(8) 0.039(4) 0.050(4) 0.020(3) 0.055(4) 0.007(5)
F34B 0.207(14) 0.092(10) 0.104(10) -0.040(8) 0.088(9) -0.103(10)
F35B 0.389(16) 0.061(11) 0.204(11) 0.027(9) 0.239(10) -0.015(13)
F36B 0.150(19) 0.100(12) 0.374(31) 0.160(15) -0.035(20) -0.059(13)
N1 0.077(3) 0.037(3) 0.060(3) 0.008(3) 0.047(2) -0.003(3)
N3 0.080(3) 0.034(3) 0.062(3) -0.007(3) 0.052(2) -0.001(3)
N7 0.066(3) 0.046(4) 0.055(3) 0.000(3) 0.040(2) -0.001(3)
N11 0.078(3) 0.042(3) 0.046(2) -0.003(2) 0.045(2) -0.006(3)
N13 0.109(4) 0.045(4) 0.068(3) 0.004(3) 0.065(3) -0.003(3)
C2 0.083(4) 0.028(4) 0.042(3) 0.002(3) 0.039(3) 0.006(3)
C4 0.088(4) 0.046(5) 0.081(4) 0.010(4) 0.058(3) 0.009(4)
C5 0.072(4) 0.045(5) 0.084(5) 0.009(4) 0.043(4) -0.002(4)
C6 0.060(4) 0.043(4) 0.048(3) -0.001(3) 0.033(3) 0.001(3)
C8 0.067(4) 0.042(4) 0.066(4) 0.015(4) 0.033(3) 0.006(4)
C9 0.087(4) 0.048(5) 0.060(4) 0.008(3) 0.053(3) 0.010(4)
C10 0.076(4) 0.038(4) 0.051(3) -0.007(3) 0.041(3) -0.009(4)
C12 0.084(4) 0.042(5) 0.075(4) -0.006(4) 0.056(3) -0.008(4)
C14 0.074(4) 0.047(5) 0.052(4) 0.002(4) 0.035(3) 0.003(4)
C16 0.066(4) 0.049(5) 0.050(4) -0.002(3) 0.035(3) -0.005(4)
C17 0.064(4) 0.067(5) 0.059(4) -0.013(4) 0.037(3) -0.009(4)
C18 0.102(5) 0.060(5) 0.052(4) 0.006(4) 0.054(3) -0.002(5)
C21 0.079(4) 0.041(4) 0.074(4) -0.008(3) 0.059(3) -0.003(4)
C22 0.098(5) 0.030(4) 0.087(4) -0.008(4) 0.062(4) -0.003(4)
C23 0.092(4) 0.031(4) 0.082(4) -0.001(3) 0.065(3) 0.003(4)

loop_
_atom_site_label
_atom_site_type_symbol
_atom_site_fract_x
_atom_site_fract_y
_atom_site_fract_z
_atom_site_U_iso_or_equiv
_atom_site_thermal_displace_type
_atom_site_occupancy
_atom_site_calc_flag
_atom_site_refinement_flags
_atom_site_disorder_group
Cu1 Cu 0.05114(4) 0.07440(7) 0.62151(5) 0.0496(3) Uani 1 d . .
Cu2 Cu 0.0000 -0.28215(9) 0.7500 0.0507(4) Uani 1 d S .
O16 O 0.1195(2) 0.0745(4) 0.5947(3) 0.0549(15) Uani 1 d . .
O18 O 0.1221(2) 0.1456(4) 0.7542(3) 0.0587(15) Uani 1 d . .
O21 O -0.0898(2) -0.3136(4) 0.6029(3) 0.0544(14) Uani 1 d . .
O23 O -0.0390(2) -0.3887(3) 0.7843(3) 0.0520(15) Uani 1 d . .
C15 C 0.2142(4) 0.0961(5) 0.6006(5) 0.073(3) Uani 1 d D .
F25 F 0.2299(2) 0.0037(4) 0.6036(4) 0.100(2) Uani 1 d D .
F26 F 0.2689(2) 0.1476(4) 0.6415(3) 0.102(2) Uani 1 d D .
F27 F 0.1795(2) 0.1208(5) 0.5144(3) 0.099(2) Uani 1 d D .
C19 C 0.2202(3) 0.2109(5) 0.8716(5) 0.081(3) Uani 1 d D .
F28A F 0.2622(4) 0.2773(8) 0.8765(7) 0.129(4) Uani 0.535(7) d PD 1
F29A F 0.2530(8) 0.1505(9) 0.9363(7) 0.250(12) Uani 0.535(7) d PD 1
F30A F 0.1866(4) 0.2674(8) 0.8897(6) 0.089(4) Uani 0.535(7) d PD 1
F28B F 0.2813(4) 0.2141(11) 0.9004(7) 0.100(5) Uani 0.465(7) d PD 2
F29B F 0.2009(6) 0.2944(8) 0.8821(9) 0.106(6) Uani 0.465(7) d PD 2
F30B F 0.2194(5) 0.1505(9) 0.9292(6) 0.098(5) Uani 0.465(7) d PD 2
C20 C -0.1660(3) -0.4103(5) 0.4817(4) 0.073(3) Uani 1 d D .
F31A F -0.2260(3) -0.3914(11) 0.4523(6) 0.131(6) Uani 0.555(8) d PD 1
F32A F -0.1641(6) -0.5007(7) 0.4616(6) 0.121(5) Uani 0.555(8) d PD 1
F33A F -0.1560(4) -0.3589(9) 0.4289(6) 0.116(4) Uani 0.555(8) d PD 1
F31B F -0.1450(6) -0.4730(11) 0.4478(8) 0.169(7) Uani 0.445(8) d PD 2
F32B F -0.2190(5) -0.4457(14) 0.4674(8) 0.157(8) Uani 0.445(8) d PD 2
F33B F -0.1799(8) -0.3331(7) 0.4319(7) 0.123(8) Uani 0.445(8) d PD 2
C24 C -0.0784(3) -0.5395(5) 0.7896(5) 0.080(3) Uani 1 d D .
F34A F -0.0535(4) -0.6215(5) 0.7828(6) 0.111(4) Uani 0.623(7) d PD 1
F35A F -0.1372(3) -0.5663(8) 0.7668(6) 0.119(4) Uani 0.623(7) d PD 1
F36A F -0.0475(5) -0.5224(6) 0.8762(4) 0.103(4) Uani 0.623(7) d PD 1
F34B F -0.1126(8) -0.6121(9) 0.7414(9) 0.133(7) Uani 0.377(7) d PD 2
F35B F -0.1072(6) -0.5007(10) 0.8261(9) 0.178(7) Uani 0.377(7) d PD 2
F36B F -0.0220(6) -0.5682(12) 0.8540(15) 0.304(19) Uani 0.377(7) d PD 2
N1 N 0.0757(3) -0.0548(4) 0.6764(4) 0.053(2) Uani 1 d . .
N3 N 0.0463(3) -0.1836(4) 0.7240(4) 0.052(2) Uani 1 d . .
N7 N -0.0325(3) 0.0395(5) 0.6108(4) 0.052(2) Uani 1 d . .
N11 N 0.0124(3) 0.1940(4) 0.5515(3) 0.050(2) Uani 1 d . .
N13 N -0.0135(3) 0.3121(5) 0.4562(4) 0.065(2) Uani 1 d . .
H13 H -0.0119(3) 0.3524(5) 0.4187(4) 0.078 Uiso 1 calc R .
C2 C 0.0290(3) -0.0992(5) 0.6800(4) 0.048(2) Uani 1 d . .
C4 C 0.1094(4) -0.1953(6) 0.7509(5) 0.066(2) Uani 1 d . .
H4 H 0.1364(4) -0.2491(6) 0.7844(5) 0.085 Uiso 1 calc R .
C5 C 0.1268(4) -0.1172(6) 0.7220(5) 0.067(3) Uani 1 d . .
H5 H 0.1682(4) -0.1075(6) 0.7319(5) 0.087 Uiso 1 calc R .
C6 C -0.0321(3) -0.0460(5) 0.6388(4) 0.049(2) Uani 1 d . .
H6 H -0.0692(3) -0.0738(5) 0.6333(4) 0.063 Uiso 1 calc R .
C8 C -0.0905(4) 0.1000(5) 0.5710(5) 0.060(3) Uani 1 d . .
H8A H -0.1149(4) 0.0831(5) 0.5984(5) 0.079 Uiso 1 calc R .
H8B H -0.1188(4) 0.0873(5) 0.5050(5) 0.079 Uiso 1 calc R .
C9 C -0.0716(3) 0.2074(6) 0.5875(5) 0.059(2) Uani 1 d . .
H9A H -0.1107(3) 0.2473(6) 0.5671(5) 0.076 Uiso 1 calc R .
H9B H -0.0410(3) 0.2183(6) 0.6533(5) 0.076 Uiso 1 calc R .
C10 C -0.0413(3) 0.2408(5) 0.5396(4) 0.052(2) Uani 1 d . .
C12 C 0.0269(4) 0.2387(6) 0.5008(5) 0.061(2) Uani 1 d . .
H12 H 0.0620(4) 0.2213(6) 0.4961(5) 0.079 Uiso 1 calc R .
C14 C -0.0577(4) 0.3140(6) 0.4785(5) 0.057(2) Uani 1 d . .
H14 H -0.0932(4) 0.3577(6) 0.4558(5) 0.075 Uiso 1 calc R .
C16 C 0.1759(3) 0.1113(6) 0.6451(5) 0.054(2) Uani 1 d . .
C17 C 0.2062(4) 0.1525(6) 0.7284(5) 0.062(2) Uani 1 d . .
H17 H 0.2499(4) 0.1728(6) 0.7559(5) 0.080 Uiso 1 calc R .
C18 C 0.1777(4) 0.1669(6) 0.7756(5) 0.066(3) Uani 1 d . .
C21 C -0.1183(3) -0.3918(6) 0.5827(5) 0.056(2) Uani 1 d . .
C22 C -0.1141(4) -0.4644(6) 0.6404(5) 0.066(2) Uani 1 d . .
H22 H -0.1381(4) -0.5228(6) 0.6140(5) 0.086 Uiso 1 calc R .
C23 C -0.0768(4) -0.4570(5) 0.7349(5) 0.059(2) Uani 1 d . .

loop_
_atom_type_symbol
_atom_type_description
_atom_type_scat_dispersion_real
_atom_type_scat_dispersion_imag
_atom_type_scat_source
C C 0.0033 0.0016 'International Tables Vol C Tables 4.2.6.8 and 6.1.1.4'
H H 0.0000 0.0000 'International Tables Vol C Tables 4.2.6.8 and 6.1.1.4'
N N 0.0061 0.0033 'International Tables Vol C Tables 4.2.6.8 and 6.1.1.4'
O O 0.0106 0.0060 'International Tables Vol C Tables 4.2.6.8 and 6.1.1.4'
F F 0.0171 0.0103 'International Tables Vol C Tables 4.2.6.8 and 6.1.1.4'
Cu Cu 0.3201 1.2651 'International Tables Vol C Tables 4.2.6.8 and 6.1.1.4'

loop_
_geom_angle_atom_site_label_1
_geom_angle_atom_site_label_2
_geom_angle_atom_site_label_3
_geom_angle
_geom_angle_site_symmetry_1
_geom_angle_site_symmetry_3
_geom_angle_publ_flag
N1 Cu1 N11 170.3(2) . . ?
N1 Cu1 O16 92.7(2) . . ?
N11 Cu1 O16 91.9(2) . . ?
N1 Cu1 N7 81.7(3) . . ?
N11 Cu1 N7 91.1(2) . . ?
O16 Cu1 N7 159.2(2) . . ?
N1 Cu1 O18 91.3(2) . . ?
N11 Cu1 O18 97.3(2) . . ?
O16 Cu1 O18 88.4(2) . . ?
N7 Cu1 O18 111.7(2) . . ?
N3 Cu2 N3 94.4(4) . 2_556 ?
N3 Cu2 O23 174.6(2) . . ?
N3 Cu2 O23 89.1(2) 2_556 . ?
N3 Cu2 O23 89.1(2) . 2_556 ?
N3 Cu2 O23 174.6(2) 2_556 2_556 ?
O23 Cu2 O23 87.7(3) . 2_556 ?
N3 Cu2 O21 100.5(2) . . ?
N3 Cu2 O21 93.8(2) 2_556 . ?
O23 Cu2 O21 83.3(2) . . ?
O23 Cu2 O21 81.5(2) 2_556 . ?
N3 Cu2 O21 93.8(2) . 2_556 ?
N3 Cu2 O21 100.5(2) 2_556 2_556 ?
O23 Cu2 O21 81.5(2) . 2_556 ?
O23 Cu2 O21 83.3(2) 2_556 2_556 ?
O21 Cu2 O21 158.9(3) . 2_556 ?
C16 O16 Cu1 125.5(5) . . ?
C18 O18 Cu1 121.2(5) . . ?
C21 O21 Cu2 121.7(4) . . ?
C23 O23 Cu2 128.1(5) . . ?
F25 C15 F27 106.4(7) . . ?
F25 C15 F26 107.2(6) . . ?
F27 C15 F26 108.2(7) . . ?
F25 C15 C16 111.0(7) . . ?
F27 C15 C16 111.4(6) . . ?
F26 C15 C16 112.3(6) . . ?
F29A C19 F30A 109.8(11) . . ?
F29B C19 F28B 110.9(10) . . ?
F29B C19 F30B 106.0(11) . . ?
F28B C19 F30B 103.2(8) . . ?
F29A C19 F28A 107.0(10) . . ?
F30A C19 F28A 99.3(8) . . ?
F29A C19 C18 116.5(8) . . ?
F29B C19 C18 115.0(8) . . ?
F30A C19 C18 111.2(6) . . ?
F28B C19 C18 112.5(8) . . ?
F30B C19 C18 108.3(7) . . ?
F28A C19 C18 111.6(8) . . ?
F32B C20 F33B 108.3(11) . . ?
F32A C20 F33A 105.4(9) . . ?
F32A C20 F31A 106.7(9) . . ?
F33A C20 F31A 103.7(8) . . ?
F32B C20 F31B 106.6(11) . . ?
F33B C20 F31B 104.1(11) . . ?
F32B C20 C21 109.8(8) . . ?
F33B C20 C21 114.0(7) . . ?
F32A C20 C21 111.0(6) . . ?
F33A C20 C21 115.0(7) . . ?
F31A C20 C21 114.3(8) . . ?
F31B C20 C21 113.5(7) . . ?
F34B C24 F36B 110.6(11) . . ?
F34B C24 F35B 107.6(12) . . ?
F36B C24 F35B 108.0(14) . . ?
F36A C24 F34A 105.1(7) . . ?
F36A C24 F35A 103.9(9) . . ?
F34A C24 F35A 103.2(8) . . ?
F34B C24 C23 113.3(9) . . ?
F36B C24 C23 113.4(11) . . ?
F36A C24 C23 114.7(7) . . ?
F35B C24 C23 103.3(9) . . ?
F34A C24 C23 113.5(8) . . ?
F35A C24 C23 115.2(7) . . ?
C2 N1 C5 103.6(6) . . ?
C2 N1 Cu1 113.2(5) . . ?
C5 N1 Cu1 142.8(6) . . ?
C2 N3 C4 104.1(7) . . ?
C2 N3 Cu2 133.4(5) . . ?
C4 N3 Cu2 122.5(5) . . ?
C6 N7 C8 120.3(7) . . ?
C6 N7 Cu1 113.1(5) . . ?
C8 N7 Cu1 126.5(5) . . ?
C12 N11 C10 106.8(6) . . ?
C12 N11 Cu1 127.5(5) . . ?
C10 N11 Cu1 125.3(5) . . ?
C12 N13 C14 107.9(7) . . ?
C12 N13 H13 126.0(5) . . ?
C14 N13 H13 126.0(4) . . ?
N3 C2 N1 114.5(6) . . ?
N3 C2 C6 129.6(8) . . ?
N1 C2 C6 115.8(6) . . ?
C5 C4 N3 108.6(7) . . ?
C5 C4 H4 125.7(5) . . ?
N3 C4 H4 125.7(4) . . ?
C4 C5 N1 109.3(8) . . ?
C4 C5 H5 125.4(5) . . ?
N1 C5 H5 125.4(5) . . ?
N7 C6 C2 115.9(7) . . ?
N7 C6 H6 122.0(4) . . ?
C2 C6 H6 122.0(4) . . ?
N7 C8 C9 109.7(6) . . ?
N7 C8 H8A 109.7(5) . . ?
C9 C8 H8A 109.7(5) . . ?
N7 C8 H8B 109.7(4) . . ?
C9 C8 H8B 109.7(4) . . ?
H8A C8 H8B 108.2 . . ?
C10 C9 C8 112.8(7) . . ?
C10 C9 H9A 109.0(4) . . ?
C8 C9 H9A 109.0(4) . . ?
C10 C9 H9B 109.0(4) . . ?
C8 C9 H9B 109.0(4) . . ?
H9A C9 H9B 107.8 . . ?
C14 C10 N11 107.6(7) . . ?
C14 C10 C9 131.1(7) . . ?
N11 C10 C9 121.3(6) . . ?
N11 C12 N13 111.3(8) . . ?
N11 C12 H12 124.4(4) . . ?
N13 C12 H12 124.4(5) . . ?
N13 C14 C10 106.4(7) . . ?
N13 C14 H14 126.8(4) . . ?
C10 C14 H14 126.8(5) . . ?
O16 C16 C17 131.4(8) . . ?
O16 C16 C15 109.6(6) . . ?
C17 C16 C15 118.9(7) . . ?
C16 C17 C18 124.0(7) . . ?
C16 C17 H17 118.0(5) . . ?
C18 C17 H17 118.0(4) . . ?
O18 C18 C17 129.5(7) . . ?
O18 C18 C19 113.3(7) . . ?
C17 C18 C19 117.2(7) . . ?
O21 C21 C22 128.0(7) . . ?
O21 C21 C20 115.9(7) . . ?
C22 C21 C20 116.1(6) . . ?
C21 C22 C23 124.1(7) . . ?
C21 C22 H22 117.9(4) . . ?
C23 C22 H22 117.9(5) . . ?
O23 C23 C22 128.8(8) . . ?
O23 C23 C24 112.3(6) . . ?
C22 C23 C24 118.9(7) . . ?

loop_
_geom_bond_atom_site_label_1
_geom_bond_atom_site_label_2
_geom_bond_distance
_geom_bond_site_symmetry_2
_geom_bond_publ_flag
Cu1 N1 1.944(6) . ?
Cu1 N11 1.953(6) . ?
Cu1 O16 1.997(6) . ?
Cu1 N7 2.033(6) . ?
Cu1 O18 2.235(5) . ?
Cu2 N3 1.982(6) . ?
Cu2 N3 1.982(6) 2_556 ?
Cu2 O23 2.019(5) . ?
Cu2 O23 2.019(5) 2_556 ?
Cu2 O21 2.349(4) . ?
Cu2 O21 2.349(4) 2_556 ?
O16 C16 1.275(8) . ?
O18 C18 1.244(9) . ?
O21 C21 1.220(9) . ?
O23 C23 1.269(8) . ?
C15 F25 1.314(8) . ?
C15 F27 1.316(8) . ?
C15 F26 1.331(8) . ?
C15 C16 1.549(12) . ?
C19 F29A 1.275(11) . ?
C19 F29B 1.290(12) . ?
C19 F30A 1.301(11) . ?
C19 F28B 1.306(10) . ?
C19 F30B 1.321(12) . ?
C19 F28A 1.348(11) . ?
C19 C18 1.543(10) . ?
C20 F32B 1.287(12) . ?
C20 F33B 1.293(11) . ?
C20 F32A 1.295(11) . ?
C20 F33A 1.300(12) . ?
C20 F31A 1.301(10) . ?
C20 F31B 1.310(13) . ?
C20 C21 1.524(9) . ?
C24 F34B 1.278(12) . ?
C24 F36B 1.284(13) . ?
C24 F36A 1.303(9) . ?
C24 F35B 1.310(14) . ?
C24 F34A 1.317(10) . ?
C24 F35A 1.329(10) . ?
C24 C23 1.502(11) . ?
N1 C2 1.341(10) . ?
N1 C5 1.361(9) . ?
N3 C2 1.324(9) . ?
N3 C4 1.369(10) . ?
N7 C6 1.267(10) . ?
N7 C8 1.458(9) . ?
N11 C12 1.291(10) . ?
N11 C10 1.383(10) . ?
N13 C12 1.327(9) . ?
N13 C14 1.355(11) . ?
N13 H13 0.88 . ?
C2 C6 1.460(10) . ?
C4 C5 1.355(12) . ?
C4 H4 0.95 . ?
C5 H5 0.95 . ?
C6 H6 0.95 . ?
C8 C9 1.520(10) . ?
C8 H8A 0.99 . ?
C8 H8B 0.99 . ?
C9 C10 1.483(12) . ?
C9 H9A 0.99 . ?
C9 H9B 0.99 . ?
C10 C14 1.360(10) . ?
C12 H12 0.95 . ?
C14 H14 0.95 . ?
C16 C17 1.354(10) . ?
C17 C18 1.377(12) . ?
C17 H17 0.95 . ?
C21 C22 1.386(11) . ?
C22 C23 1.399(10) . ?
C22 H22 0.95 . ?
